data_7203476
loop_
_publ_author_name
'Billing, David G.'
'Lemmerer, Andreas'

_publ_section_title
;
 Synthesis and crystal structures of inorganic?organic hybrids
 incorporating an aromatic amine with a chiral functional group
;
_journal_issue 9
_journal_name_full CrystEngComm
_journal_page_first 686
_journal_paper_doi 10.1039/b606987h
_journal_volume 8
_journal_year 2006
_chemical_absolute_configuration rmad
_chemical_formula_moiety 'I4 Pb, 2(C8 H12 N)'
_chemical_formula_sum 'C16 H24 I4 N2 Pb'
_chemical_formula_weight 959.16
_chemical_name_common bis((S)-beta-phenethylammonium)tetraiodoplumbate(ii)
_chemical_name_systematic
;
bis((S)-\b-phenethylammonium)tetraiodoplumbate(II)
;
_space_group_IT_number 19
_symmetry_cell_setting orthorhombic
_symmetry_space_group_name_Hall 'P 2ac 2ab'
_symmetry_space_group_name_H-M 'P 21 21 21'
_atom_sites_solution_hydrogens geom
_atom_sites_solution_primary direct
_atom_sites_solution_secondary difmap
_audit_conform_dict_location ftp://ftp.iucr.org/pub/cif_core.dic
_audit_conform_dict_name cif_core.dic
_audit_conform_dict_version 2.3
_audit_creation_date 2006-04-04T11:09:49-00:00
_audit_creation_method 'WinGX routine CIF_UPDATE'
_cell_angle_alpha 90
_cell_angle_beta 90
_cell_angle_gamma 90
_cell_formula_units_Z 4
_cell_length_a 8.8531(17)
_cell_length_b 9.2312(18)
_cell_length_c 28.650(6)
_cell_measurement_reflns_used 909
_cell_measurement_temperature 173(2)
_cell_measurement_theta_max 25.956
_cell_measurement_theta_min 3.188
_cell_volume 2341.4(8)
_computing_cell_refinement 'Bruker SAINT+ (Bruker, 1999)'
_computing_data_collection 'Bruker SMART-NT (Bruker, 1998)'
_computing_data_reduction 'Bruker SAINT+ (Bruker, 1999)'
_computing_molecular_graphics
;
Ortep-3 for Windows (Farrugia, 1997) and DIAMOND (Brandenburg, 1999)
;
_computing_publication_material
;
WinGX publication routines (Farrugia, 1999) and PLATON (Spek, 2002)
;
_computing_structure_refinement 'SHELXL-97 (Sheldrick, 1997)'
_computing_structure_solution 'SHELXS-97 (Sheldrick, 1997a)'
_diffrn_ambient_temperature 173(2)
_diffrn_measured_fraction_theta_full 0.974
_diffrn_measured_fraction_theta_max 0.974
_diffrn_measurement_device_type 'SMART 1K CCD area detector'
_diffrn_measurement_method 'phi and omega scans'
_diffrn_radiation_monochromator graphite
_diffrn_radiation_type MoK\a
_diffrn_radiation_wavelength 0.71073
_diffrn_reflns_av_R_equivalents 0.0415
_diffrn_reflns_av_unetI/netI 0.0403
_diffrn_reflns_limit_h_max 10
_diffrn_reflns_limit_h_min -10
_diffrn_reflns_limit_k_max 8
_diffrn_reflns_limit_k_min -11
_diffrn_reflns_limit_l_max 34
_diffrn_reflns_limit_l_min -34
_diffrn_reflns_number 13643
_diffrn_reflns_theta_full 25.49
_diffrn_reflns_theta_max 25.49
_diffrn_reflns_theta_min 2.32
_exptl_absorpt_coefficient_mu 12.481
_exptl_absorpt_correction_T_max 0.4781
_exptl_absorpt_correction_T_min 0.1634
_exptl_absorpt_correction_type integration
_exptl_absorpt_process_details 'Bruker XPREP (Bruker, 1999)'
_exptl_crystal_colour yellow
_exptl_crystal_density_diffrn 2.721
_exptl_crystal_density_method 'not measured'
_exptl_crystal_description plate
_exptl_crystal_F_000 1712
_exptl_crystal_size_max 0.27
_exptl_crystal_size_mid 0.13
_exptl_crystal_size_min 0.06
_refine_diff_density_max 1.272
_refine_diff_density_min -1.987
_refine_diff_density_rms 0.4
_refine_ls_abs_structure_details 'Flack H D (1983), 1691 Friedel Pairs'
_refine_ls_abs_structure_Flack 0.057(13)
_refine_ls_extinction_method none
_refine_ls_goodness_of_fit_ref 1.077
_refine_ls_hydrogen_treatment constr
_refine_ls_matrix_type full
_refine_ls_number_parameters 184
_refine_ls_number_reflns 4142
_refine_ls_number_restraints 258
_refine_ls_restrained_S_all 1.053
_refine_ls_R_factor_all 0.0419
_refine_ls_R_factor_gt 0.0316
_refine_ls_shift/su_max 0.002
_refine_ls_shift/su_mean 0
_refine_ls_structure_factor_coef Fsqd
_refine_ls_weighting_details 'calc w=1/[\s^2^(Fo^2^)+(0.0397P)^2^+1.0814P] where P=(Fo^2^+2Fc^2^)/3'
_refine_ls_weighting_scheme calc
_refine_ls_wR_factor_gt 0.0753
_refine_ls_wR_factor_ref 0.0776
_reflns_number_gt 3445
_reflns_number_total 4142
_reflns_threshold_expression >2sigma(I)
_cod_data_source_file b606987h.txt
_cod_data_source_block 8
_cod_depositor_comments
;
The following automatic conversions were performed:
'_symmetry_cell_setting' value 'Orthorhombic' changed to 'orthorhombic'
according to '/home/saulius/struct/CIF-dictionaries/cif_core.dic'
dictionary named 'cif_core.dic' version 2.4.1 from 2010-06-29.

Automatic conversion script
Id: cif_fix_enum 1527 2010-12-29 10:47:43Z saulius 
;
_cod_original_sg_symbol_H-M P2(1)2(1)2(1)
_cod_database_code 7203476

loop_
_symmetry_equiv_pos_as_xyz
'x, y, z'
'-x+1/2, -y, z+1/2'
'-x, y+1/2, -z+1/2'
'x+1/2, -y+1/2, -z'

loop_
_atom_site_label
_atom_site_type_symbol
_atom_site_fract_x
_atom_site_fract_y
_atom_site_fract_z
_atom_site_U_iso_or_equiv
_atom_site_adp_type
_atom_site_occupancy
_atom_site_symmetry_multiplicity
_atom_site_calc_flag
_atom_site_refinement_flags
_atom_site_disorder_assembly
_atom_site_disorder_group
C1 C 0.1141(7) 0.5790(7) 0.82271(16) 0.0171(15) Uani 1 1 d GU . .
C2 C 0.2130(6) 0.6688(7) 0.7986(2) 0.0207(17) Uani 1 1 d GU . .
H2 H 0.2968 0.7108 0.8142 0.025 Uiso 1 1 calc R . .
C3 C 0.1891(7) 0.6972(7) 0.7515(2) 0.0245(18) Uani 1 1 d GU . .
H3 H 0.2567 0.7586 0.735 0.029 Uiso 1 1 calc R . .
C4 C 0.0664(8) 0.6358(8) 0.72856(17) 0.0247(19) Uani 1 1 d GU . .
H4 H 0.0502 0.6552 0.6964 0.03 Uiso 1 1 calc R . .
C5 C -0.0324(7) 0.5460(7) 0.7527(2) 0.026(2) Uani 1 1 d GU . .
H5 H -0.1163 0.504 0.7371 0.031 Uiso 1 1 calc R . .
C6 C -0.0086(7) 0.5176(7) 0.7998(2) 0.0198(18) Uani 1 1 d GU . .
H6 H -0.0761 0.4562 0.8163 0.024 Uiso 1 1 calc R . .
C7 C 0.1495(11) 0.5475(10) 0.8732(3) 0.0241(16) Uani 1 1 d DU . .
H7 H 0.2469 0.5958 0.8815 0.029 Uiso 1 1 calc R . .
C8 C 0.1641(14) 0.3837(10) 0.8830(4) 0.030(3) Uani 1 1 d DU . .
H8A H 0.1885 0.3687 0.916 0.044 Uiso 1 1 calc R . .
H8B H 0.2447 0.343 0.8636 0.044 Uiso 1 1 calc R . .
H8C H 0.0684 0.3355 0.8757 0.044 Uiso 1 1 calc R . .
C9 C 0.5607(8) 0.9810(7) 0.82837(15) 0.0178(15) Uani 1 1 d GU . .
C10 C 0.6732(7) 0.8877(7) 0.8129(2) 0.0193(17) Uani 1 1 d GU . .
H10 H 0.7471 0.8526 0.8341 0.023 Uiso 1 1 calc R . .
C11 C 0.6777(7) 0.8457(7) 0.7663(2) 0.0225(18) Uani 1 1 d GU . .
H11 H 0.7546 0.7819 0.7557 0.027 Uiso 1 1 calc R . .
C12 C 0.5696(8) 0.8970(8) 0.73523(16) 0.0229(19) Uani 1 1 d GU . .
H12 H 0.5727 0.8683 0.7034 0.027 Uiso 1 1 calc R . .
C13 C 0.4571(7) 0.9903(7) 0.75073(19) 0.0233(19) Uani 1 1 d GU . .
H13 H 0.3832 1.0254 0.7295 0.028 Uiso 1 1 calc R . .
C14 C 0.4526(7) 1.0323(6) 0.7973(2) 0.0198(17) Uani 1 1 d GU . .
H14 H 0.3757 1.0961 0.8079 0.024 Uiso 1 1 calc R . .
C15 C 0.5598(11) 1.0340(10) 0.8775(3) 0.0230(16) Uani 1 1 d DU . .
H15 H 0.4831 1.1133 0.8795 0.028 Uiso 1 1 calc R . .
C16 C 0.7081(10) 1.0944(12) 0.8956(4) 0.025(2) Uani 1 1 d DU . .
H16A H 0.6957 1.1252 0.9281 0.037 Uiso 1 1 calc R . .
H16B H 0.7382 1.1777 0.8765 0.037 Uiso 1 1 calc R . .
H16C H 0.7862 1.0194 0.8938 0.037 Uiso 1 1 calc R . .
N1 N 0.0251(10) 0.6083(10) 0.9040(3) 0.024(2) Uani 1 1 d DU . .
H1A H 0.0468 0.5894 0.9344 0.035 Uiso 1 1 calc R . .
H1B H -0.0644 0.5661 0.8963 0.035 Uiso 1 1 calc R . .
H1C H 0.0184 0.7057 0.8997 0.035 Uiso 1 1 calc R . .
N2 N 0.5103(11) 0.9156(10) 0.9103(3) 0.020(2) Uani 1 1 d DU . .
H2A H 0.4208 0.8783 0.9004 0.03 Uiso 1 1 calc R . .
H2B H 0.499 0.9525 0.9395 0.03 Uiso 1 1 calc R . .
H2C H 0.5814 0.8443 0.9108 0.03 Uiso 1 1 calc R . .
Pb1 Pb 0.10535(3) 0.00664(3) 1.00157(2) 0.01789(10) Uani 1 1 d . . .
I1 I 0.12437(10) -0.02841(10) 0.89062(3) 0.0204(2) Uani 1 1 d . . .
I2 I -0.20286(5) -0.20271(5) 1.00001(3) 0.02030(13) Uani 1 1 d . . .
I3 I -0.08469(5) 0.31917(5) 0.99942(3) 0.02264(14) Uani 1 1 d . . .
I4 I 0.11721(10) -0.02747(11) 1.11148(3) 0.0253(2) Uani 1 1 d . . .

loop_
_atom_site_aniso_label
_atom_site_aniso_U_11
_atom_site_aniso_U_22
_atom_site_aniso_U_33
_atom_site_aniso_U_23
_atom_site_aniso_U_13
_atom_site_aniso_U_12
C1 0.014(4) 0.011(4) 0.026(3) -0.002(2) 0.003(2) -0.001(3)
C2 0.020(4) 0.010(4) 0.032(3) -0.002(3) 0.003(3) -0.007(3)
C3 0.026(4) 0.010(4) 0.037(3) 0.009(3) 0.002(3) 0.002(3)
C4 0.026(4) 0.019(4) 0.029(4) 0.003(3) 0.000(3) 0.009(3)
C5 0.024(4) 0.021(4) 0.033(3) -0.004(3) -0.004(3) -0.001(3)
C6 0.016(4) 0.009(4) 0.035(3) 0.002(3) -0.001(3) -0.004(3)
C7 0.023(4) 0.020(3) 0.030(3) 0.005(3) -0.001(3) 0.000(3)
C8 0.037(6) 0.017(4) 0.034(5) 0.000(3) -0.007(5) 0.003(4)
C9 0.019(4) 0.009(4) 0.025(2) 0.004(2) 0.005(2) 0.006(3)
C10 0.020(4) 0.008(4) 0.030(3) 0.002(3) 0.000(3) 0.007(3)
C11 0.025(4) 0.009(4) 0.033(3) -0.005(3) 0.007(3) -0.001(3)
C12 0.034(4) 0.012(4) 0.023(3) -0.001(3) 0.004(3) -0.007(3)
C13 0.026(4) 0.015(4) 0.029(3) 0.005(3) -0.003(3) -0.003(3)
C14 0.018(4) 0.011(4) 0.030(3) 0.004(3) 0.002(3) 0.006(3)
C15 0.027(4) 0.014(4) 0.028(3) -0.003(3) 0.002(3) 0.000(3)
C16 0.015(4) 0.030(5) 0.029(5) -0.002(4) 0.004(4) 0.007(3)
N1 0.032(5) 0.015(4) 0.023(4) -0.005(4) -0.001(3) -0.004(3)
N2 0.021(4) 0.019(4) 0.021(3) -0.001(3) 0.003(4) 0.008(3)
Pb1 0.01776(18) 0.01757(17) 0.01833(18) -0.0007(3) 0.0010(3) -0.00067(10)
I1 0.0209(5) 0.0187(5) 0.0214(4) 0.0004(4) 0.0003(4) 0.0008(4)
I2 0.0183(3) 0.0181(3) 0.0245(3) 0.0019(6) -0.0011(5) -0.00320(18)
I3 0.0199(3) 0.0197(3) 0.0284(3) -0.0026(5) -0.0029(5) 0.00568(19)
I4 0.0235(6) 0.0318(6) 0.0205(4) -0.0016(4) 0.0018(4) -0.0016(5)

loop_
_atom_type_symbol
_atom_type_description
_atom_type_scat_dispersion_real
_atom_type_scat_dispersion_imag
_atom_type_scat_source
C C 0.0033 0.0016 'International Tables Vol C Tables 4.2.6.8 and 6.1.1.4'
H H 0 0 'International Tables Vol C Tables 4.2.6.8 and 6.1.1.4'
N N 0.0061 0.0033 'International Tables Vol C Tables 4.2.6.8 and 6.1.1.4'
Pb Pb -3.3944 10.1111 'International Tables Vol C Tables 4.2.6.8 and 6.1.1.4'
I I -0.4742 1.8119 'International Tables Vol C Tables 4.2.6.8 and 6.1.1.4'

loop_
_exptl_crystal_face_index_h
_exptl_crystal_face_index_k
_exptl_crystal_face_index_l
_exptl_crystal_face_perp_dist
1 0 0 0.13
-1 0 0 0.13
0 0 1 0.03
0 0 -1 0.03
0 -1 0 0.065
0 1 0 0.065

loop_
_geom_angle_atom_site_label_1
_geom_angle_atom_site_label_2
_geom_angle_atom_site_label_3
_geom_angle
_geom_angle_site_symmetry_1
_geom_angle_site_symmetry_3
_geom_angle_publ_flag
C2 C1 C6 120 . . ?
C2 C1 C7 117.5(6) . . ?
C6 C1 C7 122.5(6) . . ?
C3 C2 C1 120 . . ?
C3 C2 H2 120 . . ?
C1 C2 H2 120 . . ?
C2 C3 C4 120 . . ?
C2 C3 H3 120 . . ?
C4 C3 H3 120 . . ?
C5 C4 C3 120 . . ?
C5 C4 H4 120 . . ?
C3 C4 H4 120 . . ?
C6 C5 C4 120 . . ?
C6 C5 H5 120 . . ?
C4 C5 H5 120 . . ?
C5 C6 C1 120 . . ?
C5 C6 H6 120 . . ?
C1 C6 H6 120 . . ?
C1 C7 N1 109.6(7) . . ?
C1 C7 C8 112.4(8) . . ?
N1 C7 C8 108.5(9) . . ?
C1 C7 H7 108.8 . . ?
N1 C7 H7 108.8 . . ?
C8 C7 H7 108.8 . . ?
C7 C8 H8A 109.5 . . ?
C7 C8 H8B 109.5 . . ?
H8A C8 H8B 109.5 . . ?
C7 C8 H8C 109.5 . . ?
H8A C8 H8C 109.5 . . ?
H8B C8 H8C 109.5 . . ?
C10 C9 C14 120 . . ?
C10 C9 C15 120.6(6) . . ?
C14 C9 C15 119.3(5) . . ?
C9 C10 C11 120 . . ?
C9 C10 H10 120 . . ?
C11 C10 H10 120 . . ?
C12 C11 C10 120 . . ?
C12 C11 H11 120 . . ?
C10 C11 H11 120 . . ?
C13 C12 C11 120 . . ?
C13 C12 H12 120 . . ?
C11 C12 H12 120 . . ?
C12 C13 C14 120 . . ?
C12 C13 H13 120 . . ?
C14 C13 H13 120 . . ?
C13 C14 C9 120 . . ?
C13 C14 H14 120 . . ?
C9 C14 H14 120 . . ?
C9 C15 N2 110.6(7) . . ?
C9 C15 C16 116.0(8) . . ?
N2 C15 C16 107.8(8) . . ?
C9 C15 H15 107.4 . . ?
N2 C15 H15 107.4 . . ?
C16 C15 H15 107.4 . . ?
C15 C16 H16A 109.5 . . ?
C15 C16 H16B 109.5 . . ?
H16A C16 H16B 109.5 . . ?
C15 C16 H16C 109.5 . . ?
H16A C16 H16C 109.5 . . ?
H16B C16 H16C 109.5 . . ?
C7 N1 H1A 109.5 . . ?
C7 N1 H1B 109.5 . . ?
H1A N1 H1B 109.5 . . ?
C7 N1 H1C 109.5 . . ?
H1A N1 H1C 109.5 . . ?
H1B N1 H1C 109.5 . . ?
C15 N2 H2A 109.5 . . ?
C15 N2 H2B 109.5 . . ?
H2A N2 H2B 109.5 . . ?
C15 N2 H2C 109.5 . . ?
H2A N2 H2C 109.5 . . ?
H2B N2 H2C 109.5 . . ?
I4 Pb1 I3 91.75(3) . 4_557 ?
I4 Pb1 I1 167.476(17) . . ?
I3 Pb1 I1 89.82(3) 4_557 . ?
I4 Pb1 I2 84.92(3) . 4_547 ?
I3 Pb1 I2 89.180(19) 4_557 4_547 ?
I1 Pb1 I2 82.68(3) . 4_547 ?
I4 Pb1 I3 96.94(3) . . ?
I3 Pb1 I3 89.869(16) 4_557 . ?
I1 Pb1 I3 95.49(3) . . ?
I2 Pb1 I3 177.93(3) 4_547 . ?
I4 Pb1 I2 89.02(3) . . ?
I3 Pb1 I2 174.900(17) 4_557 . ?
I1 Pb1 I2 88.36(3) . . ?
I2 Pb1 I2 85.864(16) 4_547 . ?
I3 Pb1 I2 95.04(2) . . ?
Pb1 I2 Pb1 156.493(18) 4_447 . ?
Pb1 I3 Pb1 150.616(18) 4_457 . ?

loop_
_geom_bond_atom_site_label_1
_geom_bond_atom_site_label_2
_geom_bond_distance
_geom_bond_site_symmetry_2
_geom_bond_publ_flag
C1 C2 1.39 . ?
C1 C6 1.39 . ?
C1 C7 1.508(11) . ?
C2 C3 1.39 . ?
C2 H2 0.95 . ?
C3 C4 1.39 . ?
C3 H3 0.95 . ?
C4 C5 1.39 . ?
C4 H4 0.95 . ?
C5 C6 1.39 . ?
C5 H5 0.95 . ?
C6 H6 0.95 . ?
C7 N1 1.519(10) . ?
C7 C8 1.543(10) . ?
C7 H7 1 . ?
C8 H8A 0.98 . ?
C8 H8B 0.98 . ?
C8 H8C 0.98 . ?
C9 C10 1.39 . ?
C9 C14 1.39 . ?
C9 C15 1.491(10) . ?
C10 C11 1.39 . ?
C10 H10 0.95 . ?
C11 C12 1.39 . ?
C11 H11 0.95 . ?
C12 C13 1.39 . ?
C12 H12 0.95 . ?
C13 C14 1.39 . ?
C13 H13 0.95 . ?
C14 H14 0.95 . ?
C15 N2 1.506(9) . ?
C15 C16 1.518(10) . ?
C15 H15 1 . ?
C16 H16A 0.98 . ?
C16 H16B 0.98 . ?
C16 H16C 0.98 . ?
N1 H1A 0.91 . ?
N1 H1B 0.91 . ?
N1 H1C 0.91 . ?
N2 H2A 0.91 . ?
N2 H2B 0.91 . ?
N2 H2C 0.91 . ?
Pb1 I4 3.1665(13) . ?
Pb1 I3 3.1807(7) 4_557 ?
Pb1 I1 3.1994(13) . ?
Pb1 I2 3.2797(7) 4_547 ?
Pb1 I3 3.3403(7) . ?
Pb1 I2 3.3439(7) . ?
I2 Pb1 3.2797(7) 4_447 ?
I3 Pb1 3.1807(7) 4_457 ?

loop_
_geom_hbond_atom_site_label_D
_geom_hbond_atom_site_label_H
_geom_hbond_atom_site_label_A
_geom_hbond_distance_DH
_geom_hbond_distance_HA
_geom_hbond_distance_DA
_geom_hbond_angle_DHA
_geom_hbond_site_symmetry_A
N1 H1A I2 0.91 3.09 3.758(10) 132 4_557
N1 H1B I4 0.91 2.85 3.714(10) 159.1 4_457
N1 H1C I1 0.91 2.64 3.488(10) 155.4 1_565
N2 H2A I1 0.91 2.78 3.502(10) 137.5 1_565
N2 H2B I3 0.91 2.84 3.660(9) 151 4_567
N2 H2C I4 0.91 3.01 3.757(9) 140.5 4_557

loop_
_geom_torsion_atom_site_label_1
_geom_torsion_atom_site_label_2
_geom_torsion_atom_site_label_3
_geom_torsion_atom_site_label_4
_geom_torsion
_geom_torsion_site_symmetry_1
_geom_torsion_site_symmetry_2
_geom_torsion_site_symmetry_3
_geom_torsion_site_symmetry_4
_geom_torsion_publ_flag
C6 C1 C2 C3 0 . . . . ?
C7 C1 C2 C3 177.6(6) . . . . ?
C1 C2 C3 C4 0 . . . . ?
C2 C3 C4 C5 0 . . . . ?
C3 C4 C5 C6 0 . . . . ?
C4 C5 C6 C1 0 . . . . ?
C2 C1 C6 C5 0 . . . . ?
C7 C1 C6 C5 -177.5(7) . . . . ?
C2 C1 C7 N1 116.3(7) . . . . ?
C6 C1 C7 N1 -66.2(9) . . . . ?
C2 C1 C7 C8 -123.0(8) . . . . ?
C6 C1 C7 C8 54.5(10) . . . . ?
C14 C9 C10 C11 0 . . . . ?
C15 C9 C10 C11 -176.3(7) . . . . ?
C9 C10 C11 C12 0 . . . . ?
C10 C11 C12 C13 0 . . . . ?
C11 C12 C13 C14 0 . . . . ?
C12 C13 C14 C9 0 . . . . ?
C10 C9 C14 C13 0 . . . . ?
C15 C9 C14 C13 176.4(7) . . . . ?
C10 C9 C15 N2 -74.0(8) . . . . ?
C14 C9 C15 N2 109.6(8) . . . . ?
C10 C9 C15 C16 49.1(10) . . . . ?
C14 C9 C15 C16 -127.2(8) . . . . ?
I4 Pb1 I2 Pb1 -84.47(8) . . . 4_447 ?
I1 Pb1 I2 Pb1 83.28(8) . . . 4_447 ?
I2 Pb1 I2 Pb1 0.51(6) 4_547 . . 4_447 ?
I3 Pb1 I2 Pb1 178.64(8) . . . 4_447 ?
I4 Pb1 I3 Pb1 -87.93(7) . . . 4_457 ?
I3 Pb1 I3 Pb1 -179.68(9) 4_557 . . 4_457 ?
I1 Pb1 I3 Pb1 90.51(7) . . . 4_457 ?
I2 Pb1 I3 Pb1 1.69(7) . . . 4_457 ?
